data_2218357
loop_
_publ_author_name
'Ravindran Durai Nayagam, B.'
'Jebas, Samuel Robinson'
'Jebaraj Devadasan, J.'
'Schollmeyer, Dieter'

_publ_section_title
;
 2-(Mesitylmethylsulfanyl)pyridine <i>N</i>-oxide--18-crown-6 (2/1)
;
_journal_coeditor_code CI2589
_journal_issue 6
_journal_name_full 'Acta Crystallographica Section E'
_journal_page_first o976
_journal_paper_doi 10.1107/S1600536808012403
_journal_volume 64
_journal_year 2008
_chemical_formula_iupac '2C15 H17 N O S, C12 H24 O6'
_chemical_formula_moiety '2(C15 H17 N O S), C12 H24 O6'
_chemical_formula_sum 'C42 H58 N2 O8 S2'
_chemical_formula_weight 783.02
_chemical_name_systematic
;
2-(Mesitylmethylsulfanyl)pyridine N-oxide--18-crown-6 (1/1)
;
_space_group_IT_number 14
_symmetry_cell_setting monoclinic
_symmetry_space_group_name_Hall '-P 2ybc'
_symmetry_space_group_name_H-M 'P 1 21/c 1'
_audit_creation_method 'WinGX routine CIF_UPDATE'
_cell_angle_alpha 90
_cell_angle_beta 93.475(14)
_cell_angle_gamma 90
_cell_formula_units_Z 2
_cell_length_a 8.050(2)
_cell_length_b 18.1903(18)
_cell_length_c 14.424(4)
_cell_measurement_reflns_used 25
_cell_measurement_temperature 298(2)
_cell_measurement_theta_max 41
_cell_measurement_theta_min 26
_cell_volume 2108.3(8)
_computing_cell_refinement 'CAD-4 Software (Enraf--Nonius, 1989)'
_computing_data_collection 'CAD-4 Software (Enraf--Nonius, 1989)'
_computing_data_reduction 'CAD-4 Software (Enraf--Nonius, 1989)'
_computing_molecular_graphics 'SHELXTL (Sheldrick, 2008)'
_computing_publication_material 'SHELXL97 (Sheldrick, 2008'
_computing_structure_refinement 'SHELXL97 (Sheldrick, 2008)'
_computing_structure_solution 'SHELXS97 (Sheldrick, 2008)'
_diffrn_ambient_temperature 298(2)
_diffrn_measured_fraction_theta_full 0.996
_diffrn_measured_fraction_theta_max 0.996
_diffrn_measurement_device '\k-geometry diffractometer'
_diffrn_measurement_device_type 'Enraf--Nonius CAD-4'
_diffrn_measurement_method \w/2\q
_diffrn_radiation_monochromator graphite
_diffrn_radiation_type CuK\a
_diffrn_radiation_wavelength 1.54178
_diffrn_reflns_av_R_equivalents 0
_diffrn_reflns_limit_h_max 9
_diffrn_reflns_limit_h_min 0
_diffrn_reflns_limit_k_max 22
_diffrn_reflns_limit_k_min 0
_diffrn_reflns_limit_l_max 17
_diffrn_reflns_limit_l_min -17
_diffrn_reflns_number 3999
_diffrn_reflns_theta_full 70.1
_diffrn_reflns_theta_max 70.1
_diffrn_reflns_theta_min 3.92
_diffrn_standards_decay_% 3
_diffrn_standards_interval_time 60
_diffrn_standards_number 3
_exptl_absorpt_coefficient_mu 1.568
_exptl_absorpt_correction_T_max 0.99
_exptl_absorpt_correction_T_min 0.95
_exptl_absorpt_correction_type psi-scan
_exptl_absorpt_process_details '(North <i>et al.</i>,  1968)'
_exptl_crystal_colour colourless
_exptl_crystal_density_diffrn 1.233
_exptl_crystal_density_method 'not measured'
_exptl_crystal_description Block
_exptl_crystal_F_000 840
_exptl_crystal_size_max 0.26
_exptl_crystal_size_mid 0.22
_exptl_crystal_size_min 0.19
_refine_diff_density_max 0.213
_refine_diff_density_min -0.247
_refine_ls_extinction_method none
_refine_ls_goodness_of_fit_ref 1.025
_refine_ls_hydrogen_treatment constr
_refine_ls_matrix_type full
_refine_ls_number_parameters 247
_refine_ls_number_reflns 3999
_refine_ls_number_restraints 0
_refine_ls_restrained_S_all 1.025
_refine_ls_R_factor_gt 0.0489
_refine_ls_shift/su_max 0
_refine_ls_structure_factor_coef Fsqd
_refine_ls_weighting_details 'calc w=1/[\s^2^(Fo^2^)+(0.0563P)^2^+0.3138P] where P=(Fo^2^+2Fc^2^)/3'
_refine_ls_weighting_scheme calc
_refine_ls_wR_factor_ref 0.1317
_reflns_number_gt 2846
_reflns_number_total 3999
_reflns_threshold_expression I>2\s(I)
_cod_data_source_file ci2589.cif
_cod_data_source_block I
_cod_depositor_comments
;
The following automatic conversions were performed:
'_symmetry_cell_setting' value 'Monoclinic' changed to 'monoclinic'
according to '/home/saulius/struct/CIF-dictionaries/cif_core.dic'
dictionary named 'cif_core.dic' version 2.4.1 from 2010-06-29.

Automatic conversion script
Id: cif_fix_enum 1527 2010-12-29 10:47:43Z saulius 

The following automatic conversions were performed:

'_symmetry_cell_setting' value 'Monoclinic' changed to 'monoclinic'
according to /home/saulius/struct/CIF-dictionaries/cif_core.dic
dictionary named 'cif_core.dic' version 2.4.1 from 2010-06-29.

Automatic conversion script
Id: cif_fix_values 1715 2011-07-08 13:25:40Z adriana 
;
_cod_original_sg_symbol_H-M 'P 21/c'
_cod_database_code 2218357
_cod_database_fobs_code 2218357

loop_
_symmetry_equiv_pos_as_xyz
'x, y, z'
'-x, y+1/2, -z+1/2'
'-x, -y, -z'
'x, -y-1/2, z-1/2'

loop_
_atom_site_type_symbol
_atom_site_label
_atom_site_fract_x
_atom_site_fract_y
_atom_site_fract_z
_atom_site_U_iso_or_equiv
_atom_site_adp_type
_atom_site_calc_flag
_atom_site_refinement_flags
_atom_site_occupancy
C C1 0.7135(3) 0.08450(12) 0.27904(15) 0.0427(5) Uani d . 1
C C2 0.7560(3) 0.01163(13) 0.29202(16) 0.0478(6) Uani d . 1
H H2 0.7162 -0.0144 0.3415 0.057 Uiso calc R 1
C C3 0.8569(3) -0.02246(14) 0.23183(18) 0.0571(7) Uani d . 1
H H3 0.8865 -0.0715 0.2411 0.069 Uiso calc R 1
C C4 0.9142(4) 0.01540(15) 0.1584(2) 0.0637(7) Uani d . 1
H H4 0.9813 -0.0077 0.1169 0.076 Uiso calc R 1
C C5 0.8717(3) 0.08740(16) 0.1468(2) 0.0637(7) Uani d . 1
H H5 0.9106 0.1134 0.097 0.076 Uiso calc R 1
N N6 0.7742(3) 0.12176(11) 0.20600(15) 0.0532(5) Uani d . 1
O O7 0.7329(3) 0.19062(10) 0.19510(16) 0.0837(7) Uani d . 1
S S8 0.58479(9) 0.13969(3) 0.34265(5) 0.0552(2) Uani d . 1
C C9 0.5267(3) 0.07413(12) 0.43059(17) 0.0498(6) Uani d . 1
H H9A 0.4587 0.0353 0.402 0.06 Uiso calc R 1
H H9B 0.6256 0.0521 0.4606 0.06 Uiso calc R 1
C C10 0.4303(3) 0.11466(12) 0.50103(16) 0.0437(5) Uani d . 1
C C11 0.5156(3) 0.15214(12) 0.57329(17) 0.0459(5) Uani d . 1
C C12 0.4274(3) 0.19058(13) 0.63763(17) 0.0502(6) Uani d . 1
H H12 0.4853 0.2164 0.6849 0.06 Uiso calc R 1
C C13 0.2556(3) 0.19120(13) 0.63282(17) 0.0494(6) Uani d . 1
C C14 0.1730(3) 0.15298(13) 0.56197(18) 0.0510(6) Uani d . 1
H H14 0.0573 0.1521 0.5591 0.061 Uiso calc R 1
C C15 0.2554(3) 0.11556(13) 0.49443(17) 0.0481(6) Uani d . 1
C C16 0.7035(3) 0.15389(16) 0.5834(2) 0.0643(7) Uani d . 1
H H16A 0.7387 0.1898 0.6292 0.096 Uiso calc R 1
H H16B 0.7466 0.1666 0.5249 0.096 Uiso calc R 1
H H16C 0.7444 0.1063 0.6025 0.096 Uiso calc R 1
C C17 0.1631(4) 0.23629(17) 0.7009(2) 0.0729(9) Uani d . 1
H H17A 0.2288 0.2399 0.7585 0.109 Uiso calc R 1
H H17B 0.059 0.213 0.7115 0.109 Uiso calc R 1
H H17C 0.1428 0.2846 0.6759 0.109 Uiso calc R 1
C C18 0.1546(4) 0.07817(17) 0.4161(2) 0.0760(9) Uani d . 1
H H18A 0.1669 0.0258 0.4218 0.114 Uiso calc R 1
H H18B 0.1935 0.0939 0.3577 0.114 Uiso calc R 1
H H18C 0.0394 0.091 0.419 0.114 Uiso calc R 1
C C19 0.3730(4) 0.40558(17) 0.5469(2) 0.0732(8) Uani d . 1
H H19A 0.4134 0.4271 0.491 0.088 Uiso calc R 1
H H19B 0.446 0.3652 0.5657 0.088 Uiso calc R 1
O O20 0.2098(2) 0.37888(10) 0.52814(12) 0.0592(5) Uani d . 1
C C21 0.2021(4) 0.32669(14) 0.45558(19) 0.0601(7) Uani d . 1
H H21A 0.2724 0.2849 0.4727 0.072 Uiso calc R 1
H H21B 0.2421 0.3485 0.3997 0.072 Uiso calc R 1
C C22 0.0265(4) 0.30186(14) 0.43774(19) 0.0604(7) Uani d . 1
H H22A 0.0223 0.2597 0.3966 0.072 Uiso calc R 1
H H22B -0.02 0.2877 0.4956 0.072 Uiso calc R 1
O O23 -0.0651(2) 0.36052(10) 0.39661(13) 0.0635(5) Uani d . 1
C C24 -0.2386(4) 0.34718(16) 0.3842(2) 0.0701(8) Uani d . 1
H H24A -0.2832 0.3347 0.4432 0.084 Uiso calc R 1
H H24B -0.2596 0.3064 0.3417 0.084 Uiso calc R 1
C C25 -0.3196(4) 0.41482(17) 0.3459(2) 0.0710(8) Uani d . 1
H H25A -0.267 0.4298 0.2901 0.085 Uiso calc R 1
H H25B -0.4362 0.4051 0.3294 0.085 Uiso calc R 1
O O26 -0.3054(2) 0.47147(10) 0.41232(12) 0.0593(5) Uani d . 1
C C27 -0.3763(4) 0.53832(17) 0.3785(2) 0.0751(9) Uani d . 1
H H27A -0.4904 0.5298 0.3555 0.09 Uiso calc R 1
H H27B -0.3146 0.5562 0.3274 0.09 Uiso calc R 1

loop_
_atom_site_aniso_label
_atom_site_aniso_U_11
_atom_site_aniso_U_22
_atom_site_aniso_U_33
_atom_site_aniso_U_12
_atom_site_aniso_U_13
_atom_site_aniso_U_23
C1 0.0446(12) 0.0398(11) 0.0441(12) -0.0009(10) 0.0063(10) 0.0024(10)
C2 0.0595(15) 0.0396(12) 0.0446(13) 0.0021(11) 0.0072(11) 0.0024(10)
C3 0.0721(18) 0.0430(13) 0.0575(16) 0.0097(12) 0.0141(13) -0.0013(11)
C4 0.0701(18) 0.0579(16) 0.0655(18) 0.0079(14) 0.0232(14) -0.0043(14)
C5 0.0668(17) 0.0661(17) 0.0609(16) 0.0010(14) 0.0273(14) 0.0083(14)
N6 0.0555(12) 0.0434(11) 0.0623(13) 0.0026(9) 0.0160(10) 0.0114(9)
O7 0.1030(17) 0.0471(11) 0.1058(17) 0.0174(11) 0.0451(13) 0.0281(11)
S8 0.0691(4) 0.0367(3) 0.0622(4) 0.0080(3) 0.0234(3) 0.0054(3)
C9 0.0619(15) 0.0363(12) 0.0526(14) 0.0007(11) 0.0147(12) 0.0009(10)
C10 0.0471(13) 0.0355(11) 0.0494(13) 0.0004(9) 0.0103(10) 0.0027(10)
C11 0.0416(12) 0.0413(12) 0.0554(14) 0.0010(10) 0.0094(10) 0.0009(10)
C12 0.0544(15) 0.0465(13) 0.0499(14) 0.0031(11) 0.0050(11) -0.0025(11)
C13 0.0551(15) 0.0455(13) 0.0494(14) 0.0106(11) 0.0180(11) 0.0104(11)
C14 0.0405(12) 0.0496(14) 0.0639(16) 0.0039(11) 0.0109(11) 0.0135(12)
C15 0.0473(13) 0.0403(12) 0.0565(14) -0.0030(10) 0.0026(11) 0.0067(11)
C16 0.0475(15) 0.0646(17) 0.0806(19) 0.0003(13) 0.0036(13) -0.0121(15)
C17 0.084(2) 0.0733(19) 0.0652(18) 0.0222(16) 0.0339(16) 0.0082(15)
C18 0.0627(18) 0.073(2) 0.090(2) -0.0042(15) -0.0110(16) -0.0117(18)
C19 0.0583(17) 0.0603(18) 0.101(2) 0.0089(14) 0.0081(16) 0.0113(17)
O20 0.0580(11) 0.0578(11) 0.0633(11) 0.0006(8) 0.0147(9) -0.0013(9)
C21 0.0724(18) 0.0469(14) 0.0634(17) 0.0101(13) 0.0246(14) 0.0093(12)
C22 0.082(2) 0.0395(13) 0.0613(16) 0.0011(13) 0.0222(14) 0.0054(12)
O23 0.0668(12) 0.0476(10) 0.0768(13) -0.0066(9) 0.0089(10) 0.0110(9)
C24 0.073(2) 0.0585(17) 0.079(2) -0.0173(15) 0.0043(16) -0.0082(15)
C25 0.0691(19) 0.0725(19) 0.0694(19) -0.0102(16) -0.0117(15) -0.0074(16)
O26 0.0608(11) 0.0588(11) 0.0574(11) 0.0024(9) -0.0048(9) 0.0023(9)
C27 0.0657(19) 0.072(2) 0.085(2) 0.0026(15) -0.0183(16) 0.0099(17)

loop_
_atom_type_symbol
_atom_type_description
_atom_type_scat_dispersion_real
_atom_type_scat_dispersion_imag
_atom_type_scat_source
C C 0.0181 0.0091 'International Tables Vol C Tables 4.2.6.8 and 6.1.1.4'
H H 0 0 'International Tables Vol C Tables 4.2.6.8 and 6.1.1.4'
N N 0.0311 0.018 'International Tables Vol C Tables 4.2.6.8 and 6.1.1.4'
O O 0.0492 0.0322 'International Tables Vol C Tables 4.2.6.8 and 6.1.1.4'
S S 0.3331 0.5567 'International Tables Vol C Tables 4.2.6.8 and 6.1.1.4'

loop_
_geom_angle_atom_site_label_1
_geom_angle_atom_site_label_2
_geom_angle_atom_site_label_3
_geom_angle_site_symmetry_1
_geom_angle_site_symmetry_3
_geom_angle
N6 C1 C2 . . 118.9(2)
N6 C1 S8 . . 111.80(17)
C2 C1 S8 . . 129.24(18)
C3 C2 C1 . . 120.0(2)
C3 C2 H2 . . 120
C1 C2 H2 . . 120
C4 C3 C2 . . 120.2(2)
C4 C3 H3 . . 119.9
C2 C3 H3 . . 119.9
C5 C4 C3 . . 119.1(2)
C5 C4 H4 . . 120.5
C3 C4 H4 . . 120.5
N6 C5 C4 . . 121.3(2)
N6 C5 H5 . . 119.4
C4 C5 H5 . . 119.4
O7 N6 C5 . . 121.5(2)
O7 N6 C1 . . 118.0(2)
C5 N6 C1 . . 120.5(2)
C1 S8 C9 . . 100.10(11)
C10 C9 S8 . . 108.26(15)
C10 C9 H9A . . 110
S8 C9 H9A . . 110
C10 C9 H9B . . 110
S8 C9 H9B . . 110
H9A C9 H9B . . 108.4
C11 C10 C15 . . 119.5(2)
C11 C10 C9 . . 119.6(2)
C15 C10 C9 . . 120.9(2)
C12 C11 C10 . . 119.8(2)
C12 C11 C16 . . 118.3(2)
C10 C11 C16 . . 121.9(2)
C13 C12 C11 . . 121.4(2)
C13 C12 H12 . . 119.3
C11 C12 H12 . . 119.3
C14 C13 C12 . . 118.1(2)
C14 C13 C17 . . 121.6(2)
C12 C13 C17 . . 120.2(3)
C13 C14 C15 . . 122.7(2)
C13 C14 H14 . . 118.7
C15 C14 H14 . . 118.7
C14 C15 C10 . . 118.5(2)
C14 C15 C18 . . 119.1(2)
C10 C15 C18 . . 122.4(2)
C11 C16 H16A . . 109.5
C11 C16 H16B . . 109.5
H16A C16 H16B . . 109.5
C11 C16 H16C . . 109.5
H16A C16 H16C . . 109.5
H16B C16 H16C . . 109.5
C13 C17 H17A . . 109.5
C13 C17 H17B . . 109.5
H17A C17 H17B . . 109.5
C13 C17 H17C . . 109.5
H17A C17 H17C . . 109.5
H17B C17 H17C . . 109.5
C15 C18 H18A . . 109.5
C15 C18 H18B . . 109.5
H18A C18 H18B . . 109.5
C15 C18 H18C . . 109.5
H18A C18 H18C . . 109.5
H18B C18 H18C . . 109.5
O20 C19 C27 . 3_566 110.6(2)
O20 C19 H19A . . 109.5
C27 C19 H19A 3_566 . 109.5
O20 C19 H19B . . 109.5
C27 C19 H19B 3_566 . 109.5
H19A C19 H19B . . 108.1
C19 O20 C21 . . 111.8(2)
O20 C21 C22 . . 109.3(2)
O20 C21 H21A . . 109.8
C22 C21 H21A . . 109.8
O20 C21 H21B . . 109.8
C22 C21 H21B . . 109.8
H21A C21 H21B . . 108.3
O23 C22 C21 . . 108.1(2)
O23 C22 H22A . . 110.1
C21 C22 H22A . . 110.1
O23 C22 H22B . . 110.1
C21 C22 H22B . . 110.1
H22A C22 H22B . . 108.4
C22 O23 C24 . . 114.2(2)
O23 C24 C25 . . 108.2(2)
O23 C24 H24A . . 110.1
C25 C24 H24A . . 110.1
O23 C24 H24B . . 110.1
C25 C24 H24B . . 110.1
H24A C24 H24B . . 108.4
O26 C25 C24 . . 109.7(2)
O26 C25 H25A . . 109.7
C24 C25 H25A . . 109.7
O26 C25 H25B . . 109.7
C24 C25 H25B . . 109.7
H25A C25 H25B . . 108.2
C25 O26 C27 . . 112.3(2)
O26 C27 C19 . 3_566 110.6(2)
O26 C27 H27A . . 109.5
C19 C27 H27A 3_566 . 109.5
O26 C27 H27B . . 109.5
C19 C27 H27B 3_566 . 109.5
H27A C27 H27B . . 108.1

loop_
_geom_bond_atom_site_label_1
_geom_bond_atom_site_label_2
_geom_bond_site_symmetry_2
_geom_bond_distance
C1 N6 . 1.368(3)
C1 C2 . 1.379(3)
C1 S8 . 1.743(2)
C2 C3 . 1.373(3)
C2 H2 . 0.93
C3 C4 . 1.367(4)
C3 H3 . 0.93
C4 C5 . 1.362(4)
C4 H4 . 0.93
C5 N6 . 1.348(3)
C5 H5 . 0.93
N6 O7 . 1.303(3)
S8 C9 . 1.823(2)
C9 C10 . 1.508(3)
C9 H9A . 0.97
C9 H9B . 0.97
C10 C11 . 1.392(3)
C10 C15 . 1.406(3)
C11 C12 . 1.391(3)
C11 C16 . 1.510(3)
C12 C13 . 1.380(3)
C12 H12 . 0.93
C13 C14 . 1.374(4)
C13 C17 . 1.509(3)
C14 C15 . 1.389(3)
C14 H14 . 0.93
C15 C18 . 1.512(4)
C16 H16A . 0.96
C16 H16B . 0.96
C16 H16C . 0.96
C17 H17A . 0.96
C17 H17B . 0.96
C17 H17C . 0.96
C18 H18A . 0.96
C18 H18B . 0.96
C18 H18C . 0.96
C19 O20 . 1.411(3)
C19 C27 3_566 1.482(4)
C19 H19A . 0.97
C19 H19B . 0.97
O20 C21 . 1.412(3)
C21 C22 . 1.491(4)
C21 H21A . 0.97
C21 H21B . 0.97
C22 O23 . 1.408(3)
C22 H22A . 0.97
C22 H22B . 0.97
O23 C24 . 1.418(3)
C24 C25 . 1.483(4)
C24 H24A . 0.97
C24 H24B . 0.97
C25 O26 . 1.407(3)
C25 H25A . 0.97
C25 H25B . 0.97
O26 C27 . 1.417(3)
C27 C19 3_566 1.482(4)
C27 H27A . 0.97
C27 H27B . 0.97

loop_
_geom_hbond_atom_site_label_D
_geom_hbond_atom_site_label_H
_geom_hbond_atom_site_label_A
_geom_hbond_site_symmetry_A
_geom_hbond_distance_DH
_geom_hbond_distance_HA
_geom_hbond_distance_DA
_geom_hbond_angle_DHA
C4 H4 O23 2_645 0.93 2.50 3.187(3) 131
C16 H16A O7 4_566 0.96 2.38 3.257(4) 152
C27 H27A Cg1 2_555 0.97 2.78 3.723(4) 163
C21 H21A Cg2 1_555 0.97 2.80 3.693(3) 153
C2 H2 Cg2 3_656 0.93 2.90 3.732(3) 150

loop_
_geom_torsion_atom_site_label_1
_geom_torsion_atom_site_label_2
_geom_torsion_atom_site_label_3
_geom_torsion_atom_site_label_4
_geom_torsion_site_symmetry_1
_geom_torsion_site_symmetry_4
_geom_torsion
N6 C1 C2 C3 . . -0.3(4)
S8 C1 C2 C3 . . 178.2(2)
C1 C2 C3 C4 . . -0.7(4)
C2 C3 C4 C5 . . 1.0(4)
C3 C4 C5 N6 . . -0.2(5)
C4 C5 N6 O7 . . -179.9(3)
C4 C5 N6 C1 . . -0.8(4)
C2 C1 N6 O7 . . -179.8(2)
S8 C1 N6 O7 . . 1.4(3)
C2 C1 N6 C5 . . 1.1(4)
S8 C1 N6 C5 . . -177.7(2)
N6 C1 S8 C9 . . 179.41(18)
C2 C1 S8 C9 . . 0.8(3)
C1 S8 C9 C10 . . 172.97(17)
S8 C9 C10 C11 . . -83.8(2)
S8 C9 C10 C15 . . 95.8(2)
C15 C10 C11 C12 . . -0.6(3)
C9 C10 C11 C12 . . 179.0(2)
C15 C10 C11 C16 . . -179.3(2)
C9 C10 C11 C16 . . 0.3(3)
C10 C11 C12 C13 . . 1.5(4)
C16 C11 C12 C13 . . -179.8(2)
C11 C12 C13 C14 . . -0.4(4)
C11 C12 C13 C17 . . -177.1(2)
C12 C13 C14 C15 . . -1.6(4)
C17 C13 C14 C15 . . 175.1(2)
C13 C14 C15 C10 . . 2.4(3)
C13 C14 C15 C18 . . -176.9(2)
C11 C10 C15 C14 . . -1.3(3)
C9 C10 C15 C14 . . 179.2(2)
C11 C10 C15 C18 . . 178.0(2)
C9 C10 C15 C18 . . -1.6(4)
C27 C19 O20 C21 3_566 . 178.4(2)
C19 O20 C21 C22 . . -178.8(2)
O20 C21 C22 O23 . . 70.4(3)
C21 C22 O23 C24 . . -174.0(2)
C22 O23 C24 C25 . . 176.6(2)
O23 C24 C25 O26 . . -66.6(3)
C24 C25 O26 C27 . . 178.2(3)
C25 O26 C27 C19 . 3_566 174.7(2)
